data_7050408
loop_
_publ_author_name
'Congreve, Aileen'
'Kataky, Ritu'
'Knell, Mark'
'Parker, David'
'Puschmann, Horst'
'Senanayake, Kanthi'
'Wylie, Lisa'

_publ_section_title
;
 Examination of cobalt, nickel, copper and zinc(ii) complex geometry
 and binding affinity in aqueous media using simple pyridylsulfonamide
 ligands
;
_journal_coden_ASTM NJCHE5
_journal_issue 1
_journal_name_full 'New Journal of Chemistry'
_journal_page_first 98
_journal_page_last 106
_journal_paper_doi 10.1039/b206279h
_journal_volume 27
_journal_year 2003
_chemical_formula_sum 'C27 H30 N4 O5 S2 Zn'
_chemical_formula_weight 620.04
_space_group_IT_number 15
_symmetry_cell_setting monoclinic
_symmetry_space_group_name_Hall '-C 2yc'
_symmetry_space_group_name_H-M 'C 1 2/c 1'
_atom_sites_solution_hydrogens geom
_atom_sites_solution_primary direct
_atom_sites_solution_secondary difmap
_audit_creation_method SHELXL-97
_cell_angle_alpha 90
_cell_angle_beta 123.815(3)
_cell_angle_gamma 90
_cell_formula_units_Z 8
_cell_length_a 30.505(2)
_cell_length_b 8.0095(5)
_cell_length_c 27.3093(18)
_cell_measurement_reflns_used 992
_cell_measurement_temperature 100(2)
_cell_measurement_theta_max 22.08
_cell_measurement_theta_min 2.67
_cell_volume 5543.8(7)
_computing_cell_refinement 'SMART-NT V5.0 (Bruker, 1998)'
_computing_data_collection 'SMART-NT V5.0 (Bruker, 1998)'
_computing_data_reduction 'SMART-NT V5.0 (Bruker, 1998)'
_computing_molecular_graphics 'Bruker SHELXTL'
_computing_publication_material 'Bruker SHELXTL'
_computing_structure_refinement 'SHELXL-93 (Sheldrick, 1993)'
_computing_structure_solution 'SHELXS-97 (Sheldrick, 1997)'
_diffrn_ambient_temperature 100(2)
_diffrn_detector_area_resol_mean 8
_diffrn_measured_fraction_theta_full 0.999
_diffrn_measured_fraction_theta_max 0.999
_diffrn_measurement_device_type 'Bruker SMART CCD 1K area detector'
_diffrn_measurement_method \w-scans
_diffrn_radiation_monochromator graphite
_diffrn_radiation_source 'fine-focus sealed tube'
_diffrn_radiation_type MoK\a
_diffrn_radiation_wavelength 0.71073
_diffrn_reflns_av_R_equivalents 0.0830
_diffrn_reflns_av_sigmaI/netI 0.0600
_diffrn_reflns_limit_h_max 36
_diffrn_reflns_limit_h_min -39
_diffrn_reflns_limit_k_max 9
_diffrn_reflns_limit_k_min -10
_diffrn_reflns_limit_l_max 35
_diffrn_reflns_limit_l_min -35
_diffrn_reflns_number 29895
_diffrn_reflns_theta_full 27.49
_diffrn_reflns_theta_max 27.49
_diffrn_reflns_theta_min 1.61
_exptl_absorpt_coefficient_mu 1.081
_exptl_absorpt_correction_type none
_exptl_crystal_colour translucent_colourless
_exptl_crystal_density_diffrn 1.486
_exptl_crystal_density_meas ?
_exptl_crystal_density_method .
_exptl_crystal_description irregular
_exptl_crystal_F_000 2576
_exptl_crystal_size_max 0.15
_exptl_crystal_size_mid 0.10
_exptl_crystal_size_min 0.06
_refine_diff_density_max 0.453
_refine_diff_density_min -0.680
_refine_diff_density_rms 0.098
_refine_ls_extinction_method none
_refine_ls_goodness_of_fit_ref 1.070
_refine_ls_hydrogen_treatment mixed
_refine_ls_matrix_type full
_refine_ls_number_parameters 472
_refine_ls_number_reflns 6372
_refine_ls_number_restraints 0
_refine_ls_restrained_S_all 1.070
_refine_ls_R_factor_all 0.0754
_refine_ls_R_factor_gt 0.0474
_refine_ls_shift/su_max 0.000
_refine_ls_shift/su_mean 0.000
_refine_ls_structure_factor_coef Fsqd
_refine_ls_weighting_details 'calc w=1/[\s^2^(Fo^2^)+(0.0344P)^2^+19.0197P] where P=(Fo^2^+2Fc^2^)/3'
_refine_ls_weighting_scheme calc
_refine_ls_wR_factor_gt 0.0961
_refine_ls_wR_factor_ref 0.1070
_reflns_number_gt 4627
_reflns_number_total 6372
_reflns_threshold_expression >2sigma(I)
_cod_data_source_file b206279h.txt
_cod_data_source_block ZnL1
_cod_depositor_comments
;
The following automatic conversions were performed:
'_symmetry_cell_setting' value 'Monoclinic' changed to 'monoclinic'
according to '/home/saulius/struct/CIF-dictionaries/cif_core.dic'
dictionary named 'cif_core.dic' version 2.4.1 from 2010-06-29.

Automatic conversion script
Id: cif_fix_enum 1527 2010-12-29 10:47:43Z saulius 
;
_cod_original_cell_volume 5543.8(6)
_cod_original_sg_symbol_H-M C2/c
_cod_database_code 7050408

loop_
_symmetry_equiv_pos_as_xyz
'x, y, z'
'-x, y, -z+1/2'
'x+1/2, y+1/2, z'
'-x+1/2, y+1/2, -z+1/2'
'-x, -y, -z'
'x, -y, z-1/2'
'-x+1/2, -y+1/2, -z'
'x+1/2, -y+1/2, z-1/2'

loop_
_atom_site_label
_atom_site_type_symbol
_atom_site_fract_x
_atom_site_fract_y
_atom_site_fract_z
_atom_site_U_iso_or_equiv
_atom_site_adp_type
_atom_site_occupancy
_atom_site_symmetry_multiplicity
_atom_site_calc_flag
_atom_site_refinement_flags
_atom_site_disorder_assembly
_atom_site_disorder_group
Zn1 Zn 0.126610(14) 0.29496(5) 0.019211(16) 0.01251(10) Uani 1 1 d . . .
S11 S 0.05428(3) 0.20912(10) -0.11498(3) 0.01417(17) Uani 1 1 d . . .
O11 O 0.03971(9) 0.0655(3) -0.15340(10) 0.0218(5) Uani 1 1 d . . .
N11 N 0.19799(10) 0.1818(3) 0.05171(12) 0.0143(6) Uani 1 1 d . . .
S12 S 0.15141(3) 0.68075(10) 0.03754(3) 0.01316(17) Uani 1 1 d . . .
O12 O 0.01601(9) 0.2643(3) -0.10234(10) 0.0186(5) Uani 1 1 d . . .
N12 N 0.10797(10) 0.1843(3) -0.05323(11) 0.0142(6) Uani 1 1 d . . .
C12 C 0.19987(12) 0.0970(4) 0.01041(14) 0.0145(7) Uani 1 1 d . . .
C14 C 0.28962(14) 0.0203(5) 0.08035(17) 0.0242(8) Uani 1 1 d . . .
H14 H 0.3200(17) -0.038(5) 0.0906(18) 0.033(12) Uiso 1 1 d . . .
C15 C 0.28773(14) 0.1060(5) 0.12307(17) 0.0224(8) Uani 1 1 d . . .
H15 H 0.3154(15) 0.106(5) 0.1613(18) 0.025(10) Uiso 1 1 d . . .
C16 C 0.24155(13) 0.1850(5) 0.10741(16) 0.0206(7) Uani 1 1 d . . .
H16 H 0.2357(16) 0.241(5) 0.1318(18) 0.029(11) Uiso 1 1 d . . .
C17 C 0.15037(13) 0.0949(4) -0.05152(15) 0.0159(7) Uani 1 1 d . . .
H17B H 0.1420(14) -0.022(5) -0.0597(15) 0.017(9) Uiso 1 1 d . . .
H17A H 0.1587(14) 0.139(5) -0.0811(16) 0.023(10) Uiso 1 1 d . . .
C18 C 0.06198(12) 0.3786(4) -0.15129(13) 0.0134(6) Uani 1 1 d . . .
C19 C 0.06281(13) 0.3545(5) -0.20112(14) 0.0172(7) Uani 1 1 d . . .
H19 H 0.0618(15) 0.257(5) -0.2153(17) 0.022(10) Uiso 1 1 d . . .
O21 O 0.11677(9) 0.8253(3) 0.01291(10) 0.0173(5) Uani 1 1 d . . .
N21 N 0.08137(10) 0.2454(3) 0.05156(11) 0.0119(5) Uani 1 1 d . . .
O22 O 0.17780(9) 0.6281(3) 0.00974(10) 0.0189(5) Uani 1 1 d . . .
N22 N 0.12186(11) 0.5239(3) 0.04079(12) 0.0152(6) Uani 1 1 d . . .
C22 C 0.06673(12) 0.3831(4) 0.06711(13) 0.0116(6) Uani 1 1 d . . .
C23 C 0.03325(13) 0.3727(4) 0.08665(14) 0.0152(7) Uani 1 1 d . . .
H23 H 0.0234(13) 0.477(5) 0.0975(15) 0.016(9) Uiso 1 1 d . . .
C24 C 0.01557(13) 0.2174(5) 0.09059(14) 0.0179(7) Uani 1 1 d . . .
H24 H -0.0047(13) 0.209(4) 0.1043(14) 0.010(8) Uiso 1 1 d . . .
C25 C 0.03085(13) 0.0765(5) 0.07465(15) 0.0183(7) Uani 1 1 d . . .
H25 H 0.0187(14) -0.027(5) 0.0754(15) 0.017(10) Uiso 1 1 d . . .
C26 C 0.06330(12) 0.0950(4) 0.05480(14) 0.0149(7) Uani 1 1 d . . .
H26 H 0.0756(13) 0.007(4) 0.0428(14) 0.009(8) Uiso 1 1 d . . .
C27 C 0.08842(13) 0.5484(4) 0.06305(14) 0.0126(6) Uani 1 1 d . . .
H27B H 0.0589(13) 0.621(4) 0.0380(15) 0.010(8) Uiso 1 1 d . . .
H27A H 0.1095(13) 0.603(4) 0.1022(15) 0.011(8) Uiso 1 1 d . . .
C28 C 0.20174(12) 0.7363(4) 0.11137(14) 0.0139(6) Uani 1 1 d . . .
C29 C 0.19141(14) 0.8494(4) 0.14240(15) 0.0196(7) Uani 1 1 d . . .
H29 H 0.1587(13) 0.909(4) 0.1246(14) 0.007(8) Uiso 1 1 d . . .
C13 C 0.24511(14) 0.0159(5) 0.02342(16) 0.0194(7) Uani 1 1 d . . .
H14' H 0.2454(15) -0.036(5) -0.0035(17) 0.022(10) Uiso 1 1 d . . .
C110 C 0.06732(13) 0.4931(5) -0.22905(15) 0.0185(7) Uani 1 1 d . . .
H110 H 0.0680(14) 0.479(5) -0.2622(17) 0.021(10) Uiso 1 1 d . . .
C111 C 0.06958(12) 0.6535(4) -0.20874(15) 0.0173(7) Uani 1 1 d . . .
C112 C 0.06968(13) 0.6749(4) -0.15771(15) 0.0163(7) Uani 1 1 d . . .
H112 H 0.0709(15) 0.774(5) -0.1433(17) 0.028(11) Uiso 1 1 d . . .
C113 C 0.06630(13) 0.5391(4) -0.12892(15) 0.0142(7) Uani 1 1 d . . .
H113 H 0.0683(14) 0.549(5) -0.0931(17) 0.022(10) Uiso 1 1 d . . .
C114 C 0.07009(16) 0.8039(5) -0.24144(18) 0.0250(8) Uani 1 1 d . . .
H14A H 0.0799(14) 0.776(5) -0.2679(16) 0.018(9) Uiso 1 1 d . . .
H14B H 0.0373(16) 0.855(5) -0.2645(17) 0.027(11) Uiso 1 1 d . . .
H14C H 0.0924(18) 0.891(6) -0.215(2) 0.047(14) Uiso 1 1 d . . .
C210 C 0.23077(14) 0.8880(5) 0.20067(16) 0.0244(8) Uani 1 1 d . . .
H210 H 0.2250(14) 0.972(5) 0.2224(17) 0.023(10) Uiso 1 1 d . . .
C211 C 0.28021(14) 0.8150(5) 0.22902(15) 0.0234(8) Uani 1 1 d . . .
C212 C 0.28928(14) 0.7009(5) 0.19703(16) 0.0266(8) Uani 1 1 d . . .
H212 H 0.3204(14) 0.652(4) 0.2136(15) 0.010(9) Uiso 1 1 d . . .
C213 C 0.25106(14) 0.6614(5) 0.13919(16) 0.0211(8) Uani 1 1 d . . .
H213 H 0.2563(14) 0.590(5) 0.1184(16) 0.021(10) Uiso 1 1 d . . .
C214 C 0.32317(18) 0.8576(6) 0.29173(19) 0.0344(10) Uani 1 1 d . . .
H24A H 0.349(2) 0.919(7) 0.294(2) 0.055(15) Uiso 1 1 d . . .
H24B H 0.3115(19) 0.926(6) 0.310(2) 0.051(15) Uiso 1 1 d . . .
H24C H 0.342(2) 0.755(8) 0.316(3) 0.075(19) Uiso 1 1 d . . .
O1W O 0.09398(11) 0.7095(4) 0.17716(12) 0.0282(6) Uani 1 1 d . . .
C1W C 0.1192(2) 1.1558(6) -0.28379(19) 0.0342(10) Uani 1 1 d . . .
H1W H 0.3831(16) 0.453(6) 0.3051(19) 0.036(12) Uiso 1 1 d . . .
H2W H 0.1149(18) 0.143(6) -0.251(2) 0.051(14) Uiso 1 1 d . . .
H3W H 0.157(2) 0.815(7) 0.242(2) 0.064(17) Uiso 1 1 d . . .
H4W H 0.0608(19) 0.729(6) 0.159(2) 0.042(13) Uiso 1 1 d . . .

loop_
_atom_site_aniso_label
_atom_site_aniso_U_11
_atom_site_aniso_U_22
_atom_site_aniso_U_33
_atom_site_aniso_U_23
_atom_site_aniso_U_13
_atom_site_aniso_U_12
Zn1 0.01237(18) 0.01228(19) 0.01450(18) -0.00083(15) 0.00847(15) 0.00170(15)
S11 0.0138(4) 0.0104(4) 0.0162(4) 0.0002(3) 0.0071(3) 0.0004(3)
O11 0.0243(13) 0.0136(12) 0.0200(12) -0.0025(10) 0.0077(11) -0.0014(10)
N11 0.0129(13) 0.0099(14) 0.0204(14) 0.0022(11) 0.0095(11) 0.0015(10)
S12 0.0139(4) 0.0124(4) 0.0141(4) -0.0007(3) 0.0084(3) -0.0005(3)
O12 0.0154(11) 0.0172(13) 0.0243(12) 0.0018(10) 0.0118(10) 0.0001(9)
N12 0.0138(13) 0.0147(14) 0.0107(12) -0.0020(11) 0.0048(11) 0.0021(11)
C12 0.0144(16) 0.0139(16) 0.0198(16) 0.0040(13) 0.0123(14) 0.0002(13)
C14 0.0133(17) 0.022(2) 0.037(2) 0.0028(16) 0.0140(17) 0.0037(15)
C15 0.0124(16) 0.025(2) 0.0234(19) 0.0020(15) 0.0058(15) 0.0009(15)
C16 0.0183(17) 0.0177(18) 0.0236(18) -0.0024(15) 0.0104(15) -0.0046(14)
C17 0.0167(16) 0.0151(18) 0.0196(17) 0.0002(13) 0.0124(14) 0.0033(13)
C18 0.0084(14) 0.0128(16) 0.0139(15) -0.0001(12) 0.0031(12) 0.0010(12)
C19 0.0148(16) 0.0166(18) 0.0162(16) -0.0039(14) 0.0061(14) 0.0003(13)
O21 0.0188(12) 0.0127(12) 0.0190(12) 0.0021(9) 0.0096(10) 0.0015(9)
N21 0.0134(13) 0.0107(13) 0.0122(12) -0.0009(10) 0.0075(11) 0.0010(10)
O22 0.0177(12) 0.0229(13) 0.0217(12) -0.0046(10) 0.0144(10) -0.0020(10)
N22 0.0187(14) 0.0099(14) 0.0223(15) -0.0026(11) 0.0147(12) -0.0027(11)
C22 0.0094(14) 0.0121(16) 0.0116(14) -0.0003(12) 0.0047(12) 0.0006(12)
C23 0.0147(16) 0.0181(17) 0.0171(16) -0.0023(13) 0.0115(14) -0.0003(13)
C24 0.0148(16) 0.0247(19) 0.0189(16) 0.0019(14) 0.0124(14) -0.0012(14)
C25 0.0159(17) 0.0169(18) 0.0186(17) 0.0040(14) 0.0074(14) -0.0008(14)
C26 0.0129(16) 0.0106(16) 0.0189(16) -0.0008(13) 0.0075(14) 0.0007(13)
C27 0.0129(16) 0.0113(16) 0.0155(16) -0.0002(12) 0.0091(14) 0.0021(13)
C28 0.0126(15) 0.0130(16) 0.0136(15) -0.0001(12) 0.0056(13) -0.0027(12)
C29 0.0165(17) 0.0197(18) 0.0189(17) -0.0005(14) 0.0075(14) 0.0012(14)
C13 0.0185(18) 0.0183(18) 0.0273(19) 0.0020(15) 0.0163(16) 0.0020(14)
C110 0.0157(17) 0.0240(19) 0.0186(18) 0.0016(14) 0.0112(15) 0.0055(14)
C111 0.0088(15) 0.0201(18) 0.0230(17) 0.0063(14) 0.0089(13) 0.0013(13)
C112 0.0140(16) 0.0113(17) 0.0208(17) -0.0009(13) 0.0079(14) 0.0003(13)
C113 0.0135(16) 0.0109(16) 0.0178(17) -0.0009(12) 0.0084(14) -0.0006(12)
C114 0.025(2) 0.023(2) 0.030(2) 0.0093(17) 0.0162(17) 0.0006(17)
C210 0.0241(19) 0.026(2) 0.0227(18) -0.0083(15) 0.0126(16) -0.0024(16)
C211 0.0208(18) 0.026(2) 0.0181(17) -0.0006(15) 0.0074(14) -0.0120(15)
C212 0.0143(17) 0.031(2) 0.0246(18) 0.0047(17) 0.0047(15) 0.0054(17)
C213 0.0196(18) 0.0177(19) 0.0242(18) 0.0019(15) 0.0111(15) 0.0002(14)
C214 0.027(2) 0.039(3) 0.026(2) -0.0039(19) 0.0088(18) -0.013(2)
O1W 0.0215(14) 0.0304(15) 0.0309(14) -0.0069(12) 0.0135(12) 0.0023(12)
C1W 0.048(3) 0.033(2) 0.029(2) 0.0120(18) 0.026(2) 0.015(2)

loop_
_atom_type_symbol
_atom_type_description
_atom_type_scat_dispersion_real
_atom_type_scat_dispersion_imag
_atom_type_scat_source
C C 0.0033 0.0016 'International Tables Vol C Tables 4.2.6.8 and 6.1.1.4'
H H 0.0000 0.0000 'International Tables Vol C Tables 4.2.6.8 and 6.1.1.4'
N N 0.0061 0.0033 'International Tables Vol C Tables 4.2.6.8 and 6.1.1.4'
O O 0.0106 0.0060 'International Tables Vol C Tables 4.2.6.8 and 6.1.1.4'
S S 0.1246 0.1234 'International Tables Vol C Tables 4.2.6.8 and 6.1.1.4'
Zn Zn 0.2839 1.4301 'International Tables Vol C Tables 4.2.6.8 and 6.1.1.4'

loop_
_geom_angle_atom_site_label_1
_geom_angle_atom_site_label_2
_geom_angle_atom_site_label_3
_geom_angle
_geom_angle_site_symmetry_1
_geom_angle_site_symmetry_3
_geom_angle_publ_flag
N12 Zn1 N22 134.92(11) . . ?
N12 Zn1 N21 117.73(11) . . ?
N22 Zn1 N21 82.59(10) . . ?
N12 Zn1 N11 82.96(11) . . ?
N22 Zn1 N11 121.54(11) . . ?
N21 Zn1 N11 122.40(10) . . ?
O11 S11 O12 116.64(14) . . ?
O11 S11 N12 113.02(14) . . ?
O12 S11 N12 106.07(14) . . ?
O11 S11 C18 106.58(15) . . ?
O12 S11 C18 105.86(14) . . ?
N12 S11 C18 108.20(14) . . ?
C12 N11 C16 118.6(3) . . ?
C12 N11 Zn1 113.0(2) . . ?
C16 N11 Zn1 128.4(2) . . ?
O22 S12 O21 117.62(14) . . ?
O22 S12 N22 107.48(14) . . ?
O21 S12 N22 111.65(14) . . ?
O22 S12 C28 106.66(15) . . ?
O21 S12 C28 105.71(14) . . ?
N22 S12 C28 107.14(15) . . ?
C17 N12 S11 118.1(2) . . ?
C17 N12 Zn1 116.1(2) . . ?
S11 N12 Zn1 124.91(16) . . ?
N11 C12 C13 121.7(3) . . ?
N11 C12 C17 117.4(3) . . ?
C13 C12 C17 120.9(3) . . ?
C15 C14 C13 119.0(3) . . ?
C16 C15 C14 118.8(3) . . ?
N11 C16 C15 122.4(3) . . ?
N12 C17 C12 110.2(3) . . ?
C19 C18 C113 120.5(3) . . ?
C19 C18 S11 121.5(3) . . ?
C113 C18 S11 118.0(2) . . ?
C18 C19 C110 119.1(3) . . ?
C22 N21 C26 119.5(3) . . ?
C22 N21 Zn1 113.5(2) . . ?
C26 N21 Zn1 126.8(2) . . ?
C27 N22 S12 118.0(2) . . ?
C27 N22 Zn1 115.9(2) . . ?
S12 N22 Zn1 126.10(16) . . ?
N21 C22 C23 121.0(3) . . ?
N21 C22 C27 117.3(3) . . ?
C23 C22 C27 121.6(3) . . ?
C24 C23 C22 118.9(3) . . ?
C25 C24 C23 119.7(3) . . ?
C26 C25 C24 118.7(3) . . ?
N21 C26 C25 122.1(3) . . ?
N22 C27 C22 110.4(3) . . ?
C213 C28 C29 119.5(3) . . ?
C213 C28 S12 120.0(3) . . ?
C29 C28 S12 120.5(2) . . ?
C28 C29 C210 119.8(3) . . ?
C12 C13 C14 119.5(3) . . ?
C111 C110 C19 121.1(3) . . ?
C110 C111 C112 118.9(3) . . ?
C110 C111 C114 121.3(3) . . ?
C112 C111 C114 119.8(3) . . ?
C113 C112 C111 120.7(3) . . ?
C112 C113 C18 119.7(3) . . ?
C211 C210 C29 121.6(3) . . ?
C210 C211 C212 117.4(3) . . ?
C210 C211 C214 121.9(4) . . ?
C212 C211 C214 120.7(4) . . ?
C213 C212 C211 122.1(3) . . ?
C212 C213 C28 119.7(4) . . ?

loop_
_geom_bond_atom_site_label_1
_geom_bond_atom_site_label_2
_geom_bond_distance
_geom_bond_site_symmetry_2
_geom_bond_publ_flag
Zn1 N12 1.942(3) . ?
Zn1 N22 1.956(3) . ?
Zn1 N21 2.049(3) . ?
Zn1 N11 2.049(3) . ?
S11 O11 1.450(2) . ?
S11 O12 1.458(2) . ?
S11 N12 1.578(3) . ?
S11 C18 1.772(3) . ?
N11 C12 1.345(4) . ?
N11 C16 1.353(4) . ?
S12 O22 1.443(2) . ?
S12 O21 1.456(2) . ?
S12 N22 1.577(3) . ?
S12 C28 1.782(3) . ?
N12 C17 1.456(4) . ?
C12 C13 1.381(5) . ?
C12 C17 1.516(5) . ?
C14 C15 1.382(5) . ?
C14 C13 1.383(5) . ?
C15 C16 1.377(5) . ?
C18 C19 1.388(5) . ?
C18 C113 1.398(4) . ?
C19 C110 1.396(5) . ?
N21 C22 1.344(4) . ?
N21 C26 1.348(4) . ?
N22 C27 1.462(4) . ?
C22 C23 1.393(4) . ?
C22 C27 1.512(4) . ?
C23 C24 1.384(5) . ?
C24 C25 1.380(5) . ?
C25 C26 1.376(5) . ?
C28 C213 1.389(5) . ?
C28 C29 1.391(5) . ?
C29 C210 1.394(5) . ?
C110 C111 1.386(5) . ?
C111 C112 1.402(5) . ?
C111 C114 1.505(5) . ?
C112 C113 1.379(5) . ?
C210 C211 1.384(5) . ?
C211 C212 1.395(6) . ?
C211 C214 1.506(5) . ?
C212 C213 1.380(5) . ?
O1W C1W 1.407(5) 6_576 ?
C1W O1W 1.407(5) 6_575 ?

loop_
_cod_changelog_entry_id
_cod_changelog_entry_author
_cod_changelog_entry_date
_cod_changelog_entry_text
1 'Vaitkus, Antanas' 2022-04-22T19:20:00+03:00 'Updated bibliographic information.'
